data_2221209
loop_
_publ_author_name
'Bahreni, Zaker'
'Rahmani, Hossein'
'Ng, Seik Weng'

_publ_section_title 4-[(2-Benzoyl-4-chlorophenyl)diazenyl]-3-methyl-1-phenyl-1<i>H</i>-pyrazol-5(4<i>H</i>)-one
_journal_coeditor_code TK2371
_journal_issue 3
_journal_name_full 'Acta Crystallographica Section E'
_journal_page_first o510
_journal_paper_doi 10.1107/S1600536809004243
_journal_volume 65
_journal_year 2009
_chemical_formula_moiety 'C23 H17 Cl N4 O2'
_chemical_formula_sum 'C23 H17 Cl N4 O2'
_chemical_formula_weight 416.86
_chemical_name_systematic
;
4-[(2-Benzoyl-4-chlorophenyl)diazenyl]-3-methyl-1-phenyl-1<i>H</i>-pyrazol-
5(4<i>H</i>)-one
;
_space_group_IT_number 15
_symmetry_cell_setting monoclinic
_symmetry_space_group_name_Hall '-C 2yc'
_symmetry_space_group_name_H-M 'C 1 2/c 1'
_atom_sites_solution_hydrogens geom
_atom_sites_solution_primary direct
_atom_sites_solution_secondary difmap
_audit_creation_method SHELXL-97
_cell_angle_alpha 90
_cell_angle_beta 119.1790(10)
_cell_angle_gamma 90
_cell_formula_units_Z 8
_cell_length_a 25.800(3)
_cell_length_b 12.1240(10)
_cell_length_c 13.9660(10)
_cell_measurement_reflns_used 2643
_cell_measurement_temperature 120(2)
_cell_measurement_theta_max 26.9
_cell_measurement_theta_min 2.2
_cell_volume 3814.2(6)
_computing_cell_refinement 'SAINT (Bruker, 2008)'
_computing_data_collection 'APEX2 (Bruker, 2008)'
_computing_data_reduction 'SAINT (Bruker, 2008)'
_computing_molecular_graphics 'X-Seed (Barbour, 2001)'
_computing_publication_material 'publCIF (Westrip, 2009)'
_computing_structure_refinement 'SHELXL97 (Sheldrick, 2008)'
_computing_structure_solution 'SHELXS97 (Sheldrick, 2008)'
_diffrn_ambient_temperature 100(2)
_diffrn_measured_fraction_theta_full 0.990
_diffrn_measured_fraction_theta_max 0.990
_diffrn_measurement_device_type 'Bruker SMART APEX diffractometer'
_diffrn_measurement_method '\w scans'
_diffrn_radiation_monochromator graphite
_diffrn_radiation_source 'fine-focus sealed tube'
_diffrn_radiation_type MoK\a
_diffrn_radiation_wavelength 0.71073
_diffrn_reflns_av_R_equivalents 0.032
_diffrn_reflns_av_sigmaI/netI 0.042
_diffrn_reflns_limit_h_max 33
_diffrn_reflns_limit_h_min -33
_diffrn_reflns_limit_k_max 12
_diffrn_reflns_limit_k_min -15
_diffrn_reflns_limit_l_max 17
_diffrn_reflns_limit_l_min -18
_diffrn_reflns_number 10753
_diffrn_reflns_theta_full 27.5
_diffrn_reflns_theta_max 27.5
_diffrn_reflns_theta_min 1.8
_diffrn_standards_decay_% 0
_diffrn_standards_interval_count 0
_diffrn_standards_interval_time 0
_diffrn_standards_number 0
_exptl_absorpt_coefficient_mu 0.230
_exptl_absorpt_correction_T_max 0.862
_exptl_absorpt_correction_T_min 0.791
_exptl_absorpt_correction_type multi-scan
_exptl_absorpt_process_details '(SADABS; Sheldrick, 1996)'
_exptl_crystal_colour Orange
_exptl_crystal_density_diffrn 1.452
_exptl_crystal_density_method 'not measured'
_exptl_crystal_description Block
_exptl_crystal_F_000 1728
_exptl_crystal_size_max 0.35
_exptl_crystal_size_mid 0.25
_exptl_crystal_size_min 0.10
_refine_diff_density_max 0.30
_refine_diff_density_min -0.30
_refine_ls_extinction_method none
_refine_ls_goodness_of_fit_ref 1.00
_refine_ls_hydrogen_treatment mixed
_refine_ls_matrix_type full
_refine_ls_number_parameters 276
_refine_ls_number_reflns 4346
_refine_ls_number_restraints 1
_refine_ls_restrained_S_all 1.00
_refine_ls_R_factor_all 0.058
_refine_ls_R_factor_gt 0.039
_refine_ls_shift/su_max 0.001
_refine_ls_shift/su_mean 0.001
_refine_ls_structure_factor_coef Fsqd
_refine_ls_weighting_details 'calc w=1/[\s^2^(Fo^2^)+(0.05P)^2^+2.1067P] where P=(Fo^2^+2Fc^2^)/3'
_refine_ls_weighting_scheme calc
_refine_ls_wR_factor_gt 0.094
_refine_ls_wR_factor_ref 0.105
_reflns_number_gt 3309
_reflns_number_total 4346
_reflns_threshold_expression I>2\s(I)
_cod_data_source_file tk2371.cif
_cod_data_source_block I
_cod_depositor_comments
;
The following automatic conversions were performed:
'_symmetry_cell_setting' value 'Monoclinic' changed to 'monoclinic'
according to '/home/saulius/struct/CIF-dictionaries/cif_core.dic'
dictionary named 'cif_core.dic' version 2.4.1 from
2010-06-29.

'_exptl_absorpt_correction_type' value 'Multi-scan' changed
to 'multi-scan' according to
'/home/saulius/struct/CIF-dictionaries/cif_core.dic' dictionary named
'cif_core.dic' version 2.4.1 from 2010-06-29.

Automatic conversion script
Id: cif_fix_enum 1527 2010-12-29 10:47:43Z saulius 

The following automatic conversions were performed:

'_symmetry_cell_setting' value 'Monoclinic' changed to 'monoclinic'
according to /home/saulius/struct/CIF-dictionaries/cif_core.dic
dictionary named 'cif_core.dic' version 2.4.1 from
2010-06-29.

'_exptl_absorpt_correction_type' value 'Multi-scan'
changed to 'multi-scan' according to
/home/saulius/struct/CIF-dictionaries/cif_core.dic dictionary named
'cif_core.dic' version 2.4.1 from 2010-06-29.

Automatic conversion script
Id: cif_fix_values 1715 2011-07-08 13:25:40Z adriana 
;
_cod_original_cell_volume 3813.9(7)
_cod_original_sg_symbol_H-M 'C 2/c'
_cod_database_code 2221209
_cod_database_fobs_code 2221209

loop_
_symmetry_equiv_pos_as_xyz
'x, y, z'
'x, -y, z+1/2'
'x+1/2, y+1/2, z'
'x+1/2, -y+1/2, z+1/2'
'-x, -y, -z'
'-x, y, -z-1/2'
'-x+1/2, -y+1/2, -z'
'-x+1/2, y+1/2, -z-1/2'

loop_
_atom_site_type_symbol
_atom_site_label
_atom_site_fract_x
_atom_site_fract_y
_atom_site_fract_z
_atom_site_U_iso_or_equiv
_atom_site_adp_type
_atom_site_calc_flag
_atom_site_refinement_flags
_atom_site_occupancy
_atom_site_disorder_assembly
_atom_site_disorder_group
Cl Cl1 0.176742(18) 0.72052(4) 0.10069(4) 0.03104(13) Uani d . 1 . .
O O1 0.51920(5) 0.65437(10) 0.64529(9) 0.0270(3) Uani d . 1 . .
O O2 0.42743(6) 0.81878(10) 0.49190(10) 0.0301(3) Uani d . 1 . .
N N1 0.56804(6) 0.48796(11) 0.72365(11) 0.0209(3) Uani d . 1 . .
N N2 0.55349(6) 0.37433(11) 0.70777(11) 0.0208(3) Uani d . 1 . .
N N3 0.42128(6) 0.49431(11) 0.50462(11) 0.0200(3) Uani d . 1 . .
N N4 0.40777(6) 0.59936(12) 0.47918(11) 0.0204(3) Uani d D 1 . .
H H4 0.4336(7) 0.6518(13) 0.5167(15) 0.037(6) Uiso d D 1 . .
C C1 0.62606(7) 0.51899(15) 0.80413(13) 0.0214(4) Uani d . 1 . .
C C2 0.66295(7) 0.44153(15) 0.88027(13) 0.0239(4) Uani d . 1 . .
H H2 0.6489 0.3691 0.8799 0.029 Uiso calc R 1 . .
C C3 0.72042(8) 0.47068(16) 0.95664(14) 0.0279(4) Uani d . 1 . .
H H3 0.7458 0.4175 1.0082 0.034 Uiso calc R 1 . .
C C4 0.74136(8) 0.57598(16) 0.95878(15) 0.0307(4) Uani d . 1 . .
H H4A 0.7810 0.5951 1.0108 0.037 Uiso calc R 1 . .
C C5 0.70394(8) 0.65311(16) 0.88431(15) 0.0310(4) Uani d . 1 . .
H H5 0.7179 0.7261 0.8866 0.037 Uiso calc R 1 . .
C C6 0.64650(8) 0.62588(15) 0.80647(14) 0.0270(4) Uani d . 1 . .
H H6 0.6213 0.6794 0.7552 0.032 Uiso calc R 1 . .
C C7 0.52131(7) 0.55349(14) 0.65290(13) 0.0204(3) Uani d . 1 . .
C C8 0.47428(7) 0.47380(14) 0.58702(13) 0.0195(3) Uani d . 1 . .
C C9 0.49904(7) 0.36666(14) 0.62833(13) 0.0201(3) Uani d . 1 . .
C C10 0.46871(7) 0.25862(14) 0.59029(15) 0.0246(4) Uani d . 1 . .
H H10A 0.4962 0.1992 0.6323 0.037 Uiso calc R 1 . .
H H10B 0.4559 0.2492 0.5122 0.037 Uiso calc R 1 . .
H H10C 0.4340 0.2562 0.6012 0.037 Uiso calc R 1 . .
C C11 0.35288(7) 0.62787(14) 0.38933(13) 0.0198(3) Uani d . 1 . .
C C12 0.30754(7) 0.55002(14) 0.34178(13) 0.0226(4) Uani d . 1 . .
H H12 0.3140 0.4770 0.3700 0.027 Uiso calc R 1 . .
C C13 0.25322(7) 0.57835(15) 0.25382(14) 0.0241(4) Uani d . 1 . .
H H13 0.2221 0.5255 0.2224 0.029 Uiso calc R 1 . .
C C14 0.24456(7) 0.68414(15) 0.21197(13) 0.0221(4) Uani d . 1 . .
C C15 0.28903(7) 0.76156(14) 0.25581(13) 0.0213(3) Uani d . 1 . .
H H15 0.2822 0.8336 0.2252 0.026 Uiso calc R 1 . .
C C16 0.34421(7) 0.73499(14) 0.34516(13) 0.0200(3) Uani d . 1 . .
C C17 0.39169(7) 0.82058(14) 0.39359(13) 0.0210(3) Uani d . 1 . .
C C18 0.39651(7) 0.90830(14) 0.32340(13) 0.0205(3) Uani d . 1 . .
C C19 0.42522(7) 1.00593(14) 0.37423(14) 0.0251(4) Uani d . 1 . .
H H19 0.4377 1.0172 0.4497 0.030 Uiso calc R 1 . .
C C20 0.43574(8) 1.08644(15) 0.31600(15) 0.0298(4) Uani d . 1 . .
H H20 0.4549 1.1531 0.3513 0.036 Uiso calc R 1 . .
C C21 0.41840(8) 1.07047(15) 0.20623(15) 0.0299(4) Uani d . 1 . .
H H21 0.4257 1.1259 0.1662 0.036 Uiso calc R 1 . .
C C22 0.39037(8) 0.97341(15) 0.15512(14) 0.0273(4) Uani d . 1 . .
H H22 0.3787 0.9623 0.0799 0.033 Uiso calc R 1 . .
C C23 0.37924(7) 0.89228(14) 0.21274(13) 0.0230(4) Uani d . 1 . .
H H23 0.3599 0.8259 0.1771 0.028 Uiso calc R 1 . .

loop_
_atom_site_aniso_label
_atom_site_aniso_U_11
_atom_site_aniso_U_22
_atom_site_aniso_U_33
_atom_site_aniso_U_12
_atom_site_aniso_U_13
_atom_site_aniso_U_23
Cl1 0.0196(2) 0.0284(3) 0.0321(2) 0.00060(17) 0.00242(17) 0.00243(19)
O1 0.0295(7) 0.0183(7) 0.0261(6) -0.0014(5) 0.0080(5) 0.0012(5)
O2 0.0339(7) 0.0233(7) 0.0217(6) -0.0045(5) 0.0045(5) -0.0012(5)
N1 0.0219(7) 0.0173(7) 0.0210(7) -0.0018(6) 0.0086(6) 0.0006(5)
N2 0.0209(7) 0.0177(7) 0.0238(7) -0.0010(6) 0.0109(6) 0.0014(6)
N3 0.0219(7) 0.0200(8) 0.0204(7) 0.0008(6) 0.0121(6) 0.0028(6)
N4 0.0210(7) 0.0181(8) 0.0195(7) -0.0015(6) 0.0079(6) 0.0013(6)
C1 0.0192(8) 0.0252(9) 0.0193(8) -0.0022(7) 0.0089(7) -0.0021(7)
C2 0.0247(9) 0.0248(10) 0.0229(8) -0.0011(7) 0.0121(7) -0.0003(7)
C3 0.0263(9) 0.0311(10) 0.0233(9) 0.0028(8) 0.0097(7) 0.0006(8)
C4 0.0226(9) 0.0373(11) 0.0264(9) -0.0057(8) 0.0073(7) -0.0078(8)
C5 0.0309(10) 0.0271(10) 0.0325(10) -0.0085(8) 0.0133(8) -0.0061(8)
C6 0.0272(9) 0.0239(10) 0.0270(9) -0.0015(7) 0.0109(7) 0.0012(7)
C7 0.0229(8) 0.0209(9) 0.0180(8) 0.0010(7) 0.0105(7) 0.0024(6)
C8 0.0209(8) 0.0204(9) 0.0184(8) -0.0010(6) 0.0106(7) 0.0017(6)
C9 0.0193(8) 0.0224(9) 0.0205(8) 0.0006(7) 0.0111(7) 0.0029(7)
C10 0.0216(8) 0.0198(9) 0.0295(9) -0.0019(7) 0.0102(7) -0.0006(7)
C11 0.0184(8) 0.0223(9) 0.0185(8) 0.0008(6) 0.0090(7) -0.0007(6)
C12 0.0245(8) 0.0191(9) 0.0251(9) -0.0001(7) 0.0129(7) 0.0036(7)
C13 0.0211(8) 0.0218(9) 0.0276(9) -0.0047(7) 0.0106(7) -0.0006(7)
C14 0.0157(8) 0.0261(9) 0.0208(8) 0.0021(7) 0.0062(6) 0.0000(7)
C15 0.0214(8) 0.0180(9) 0.0233(8) 0.0026(6) 0.0100(7) 0.0007(7)
C16 0.0211(8) 0.0193(9) 0.0205(8) 0.0003(7) 0.0107(7) -0.0011(6)
C17 0.0204(8) 0.0178(8) 0.0212(8) 0.0024(6) 0.0074(7) -0.0016(7)
C18 0.0168(7) 0.0180(9) 0.0229(8) 0.0016(6) 0.0067(6) 0.0008(7)
C19 0.0231(8) 0.0214(9) 0.0248(9) -0.0009(7) 0.0070(7) -0.0036(7)
C20 0.0294(9) 0.0188(9) 0.0353(10) -0.0049(7) 0.0110(8) -0.0018(8)
C21 0.0300(10) 0.0241(10) 0.0348(10) -0.0013(8) 0.0151(8) 0.0053(8)
C22 0.0266(9) 0.0275(10) 0.0247(9) 0.0021(7) 0.0099(7) 0.0021(7)
C23 0.0207(8) 0.0192(9) 0.0247(9) -0.0007(7) 0.0076(7) -0.0019(7)

loop_
_atom_type_symbol
_atom_type_description
_atom_type_scat_dispersion_real
_atom_type_scat_dispersion_imag
_atom_type_scat_source
C C 0.0033 0.0016 'International Tables Vol C Tables 4.2.6.8 and 6.1.1.4'
H H 0.0000 0.0000 'International Tables Vol C Tables 4.2.6.8 and 6.1.1.4'
N N 0.0061 0.0033 'International Tables Vol C Tables 4.2.6.8 and 6.1.1.4'
O O 0.0106 0.0060 'International Tables Vol C Tables 4.2.6.8 and 6.1.1.4'
Cl Cl 0.1484 0.1585 'International Tables Vol C Tables 4.2.6.8 and 6.1.1.4'

loop_
_geom_angle_atom_site_label_1
_geom_angle_atom_site_label_2
_geom_angle_atom_site_label_3
_geom_angle_site_symmetry_1
_geom_angle_site_symmetry_3
_geom_angle
_geom_angle_publ_flag
C7 N1 C1 . . 129.3(2) ?
C7 N1 N2 . . 112.10(10) ?
C1 N1 N2 . . 118.70(10) ?
C9 N2 N1 . . 107.20(10) ?
C8 N3 N4 . . 116.30(10) ?
N3 N4 C11 . . 119.80(10) ?
N3 N4 H4 . . 121.0(10) ?
C11 N4 H4 . . 120.0(10) ?
C2 C1 C6 . . 120.0(2) ?
C2 C1 N1 . . 119.5(2) ?
C6 C1 N1 . . 120.5(2) ?
C3 C2 C1 . . 119.6(2) ?
C3 C2 H2 . . 120.2 ?
C1 C2 H2 . . 120.2 ?
C4 C3 C2 . . 120.9(2) ?
C4 C3 H3 . . 119.6 ?
C2 C3 H3 . . 119.6 ?
C3 C4 C5 . . 119.2(2) ?
C3 C4 H4A . . 120.4 ?
C5 C4 H4A . . 120.4 ?
C4 C5 C6 . . 121.2(2) ?
C4 C5 H5 . . 119.4 ?
C6 C5 H5 . . 119.4 ?
C5 C6 C1 . . 119.2(2) ?
C5 C6 H6 . . 120.4 ?
C1 C6 H6 . . 120.4 ?
O1 C7 N1 . . 128.6(2) ?
O1 C7 C8 . . 127.8(2) ?
N1 C7 C8 . . 103.70(10) ?
N3 C8 C9 . . 126.3(2) ?
N3 C8 C7 . . 127.8(2) ?
C9 C8 C7 . . 105.80(10) ?
N2 C9 C8 . . 111.2(2) ?
N2 C9 C10 . . 122.0(2) ?
C8 C9 C10 . . 126.8(2) ?
C9 C10 H10A . . 109.5 ?
C9 C10 H10B . . 109.5 ?
H10A C10 H10B . . 109.5 ?
C9 C10 H10C . . 109.5 ?
H10A C10 H10C . . 109.5 ?
H10B C10 H10C . . 109.5 ?
C12 C11 N4 . . 120.4(2) ?
C12 C11 C16 . . 119.9(2) ?
N4 C11 C16 . . 119.70(10) ?
C13 C12 C11 . . 120.4(2) ?
C13 C12 H12 . . 119.8 ?
C11 C12 H12 . . 119.8 ?
C12 C13 C14 . . 119.4(2) ?
C12 C13 H13 . . 120.3 ?
C14 C13 H13 . . 120.3 ?
C15 C14 C13 . . 121.2(2) ?
C15 C14 Cl1 . . 118.90(10) ?
C13 C14 Cl1 . . 119.90(10) ?
C14 C15 C16 . . 120.4(2) ?
C14 C15 H15 . . 119.8 ?
C16 C15 H15 . . 119.8 ?
C15 C16 C11 . . 118.6(2) ?
C15 C16 C17 . . 119.9(2) ?
C11 C16 C17 . . 121.5(2) ?
O2 C17 C18 . . 119.4(2) ?
O2 C17 C16 . . 119.9(2) ?
C18 C17 C16 . . 120.70(10) ?
C19 C18 C23 . . 119.0(2) ?
C19 C18 C17 . . 117.7(2) ?
C23 C18 C17 . . 122.9(2) ?
C20 C19 C18 . . 120.6(2) ?
C20 C19 H19 . . 119.7 ?
C18 C19 H19 . . 119.7 ?
C19 C20 C21 . . 120.2(2) ?
C19 C20 H20 . . 119.9 ?
C21 C20 H20 . . 119.9 ?
C20 C21 C22 . . 119.7(2) ?
C20 C21 H21 . . 120.1 ?
C22 C21 H21 . . 120.1 ?
C21 C22 C23 . . 120.5(2) ?
C21 C22 H22 . . 119.7 ?
C23 C22 H22 . . 119.7 ?
C22 C23 C18 . . 119.9(2) ?
C22 C23 H23 . . 120.0 ?
C18 C23 H23 . . 120.0 ?

loop_
_geom_bond_atom_site_label_1
_geom_bond_atom_site_label_2
_geom_bond_site_symmetry_2
_geom_bond_distance
_geom_bond_publ_flag
Cl1 C14 . 1.738(2) ?
O1 C7 . 1.227(2) ?
O2 C17 . 1.225(2) ?
N1 C7 . 1.378(2) ?
N1 C1 . 1.416(2) ?
N1 N2 . 1.417(2) ?
N2 C9 . 1.301(2) ?
N3 C8 . 1.312(2) ?
N3 N4 . 1.323(2) ?
N4 C11 . 1.402(2) ?
N4 H4 . 0.885(9) ?
C1 C2 . 1.390(2) ?
C1 C6 . 1.393(2) ?
C2 C3 . 1.385(2) ?
C2 H2 . 0.9500 ?
C3 C4 . 1.381(3) ?
C3 H3 . 0.9500 ?
C4 C5 . 1.382(3) ?
C4 H4A . 0.9500 ?
C5 C6 . 1.384(3) ?
C5 H5 . 0.9500 ?
C6 H6 . 0.9500 ?
C7 C8 . 1.471(2) ?
C8 C9 . 1.438(2) ?
C9 C10 . 1.485(2) ?
C10 H10A . 0.9800 ?
C10 H10B . 0.9800 ?
C10 H10C . 0.9800 ?
C11 C12 . 1.394(2) ?
C11 C16 . 1.408(2) ?
C12 C13 . 1.383(2) ?
C12 H12 . 0.9500 ?
C13 C14 . 1.382(2) ?
C13 H13 . 0.9500 ?
C14 C15 . 1.374(2) ?
C15 C16 . 1.398(2) ?
C15 H15 . 0.9500 ?
C16 C17 . 1.492(2) ?
C17 C18 . 1.492(2) ?
C18 C19 . 1.393(2) ?
C18 C23 . 1.397(2) ?
C19 C20 . 1.380(3) ?
C19 H19 . 0.9500 ?
C20 C21 . 1.385(3) ?
C20 H20 . 0.9500 ?
C21 C22 . 1.383(3) ?
C21 H21 . 0.9500 ?
C22 C23 . 1.387(2) ?
C22 H22 . 0.9500 ?
C23 H23 . 0.9500 ?

loop_
_geom_hbond_atom_site_label_D
_geom_hbond_atom_site_label_H
_geom_hbond_atom_site_label_A
_geom_hbond_site_symmetry_A
_geom_hbond_distance_DH
_geom_hbond_distance_HA
_geom_hbond_distance_DA
_geom_hbond_angle_DHA
_geom_hbond_publ_flag
N4 H4 O1 . 0.890(10) 2.06(2) 2.755(2) 135(2) yes
N4 H4 O2 . 0.890(10) 2.05(2) 2.698(2) 130(2) yes

loop_
_geom_torsion_atom_site_label_1
_geom_torsion_atom_site_label_2
_geom_torsion_atom_site_label_3
_geom_torsion_atom_site_label_4
_geom_torsion_site_symmetry_1
_geom_torsion_site_symmetry_2
_geom_torsion_site_symmetry_3
_geom_torsion_site_symmetry_4
_geom_torsion
_geom_torsion_publ_flag
C7 N1 N2 C9 . . . . 0.5(2) ?
C1 N1 N2 C9 . . . . -178.10(10) ?
C8 N3 N4 C11 . . . . 177.40(10) ?
C7 N1 C1 C2 . . . . 168.3(2) ?
N2 N1 C1 C2 . . . . -13.4(2) ?
C7 N1 C1 C6 . . . . -12.6(3) ?
N2 N1 C1 C6 . . . . 165.8(2) ?
C6 C1 C2 C3 . . . . -1.4(3) ?
N1 C1 C2 C3 . . . . 177.8(2) ?
C1 C2 C3 C4 . . . . 0.6(3) ?
C2 C3 C4 C5 . . . . 0.8(3) ?
C3 C4 C5 C6 . . . . -1.4(3) ?
C4 C5 C6 C1 . . . . 0.6(3) ?
C2 C1 C6 C5 . . . . 0.8(3) ?
N1 C1 C6 C5 . . . . -178.4(2) ?
C1 N1 C7 O1 . . . . -1.6(3) ?
N2 N1 C7 O1 . . . . 180.0(2) ?
C1 N1 C7 C8 . . . . 177.7(2) ?
N2 N1 C7 C8 . . . . -0.7(2) ?
N4 N3 C8 C9 . . . . -179.0(2) ?
N4 N3 C8 C7 . . . . -1.8(2) ?
O1 C7 C8 N3 . . . . 2.3(3) ?
N1 C7 C8 N3 . . . . -177.0(2) ?
O1 C7 C8 C9 . . . . 180.0(2) ?
N1 C7 C8 C9 . . . . 0.6(2) ?
N1 N2 C9 C8 . . . . -0.1(2) ?
N1 N2 C9 C10 . . . . -179.30(10) ?
N3 C8 C9 N2 . . . . 177.3(2) ?
C7 C8 C9 N2 . . . . -0.4(2) ?
N3 C8 C9 C10 . . . . -3.5(3) ?
C7 C8 C9 C10 . . . . 178.8(2) ?
N3 N4 C11 C12 . . . . 14.3(2) ?
N3 N4 C11 C16 . . . . -164.00(10) ?
N4 C11 C12 C13 . . . . 179.4(2) ?
C16 C11 C12 C13 . . . . -2.4(2) ?
C11 C12 C13 C14 . . . . 1.2(3) ?
C12 C13 C14 C15 . . . . 0.3(3) ?
C12 C13 C14 Cl1 . . . . 179.40(10) ?
C13 C14 C15 C16 . . . . -0.7(3) ?
Cl1 C14 C15 C16 . . . . -179.80(10) ?
C14 C15 C16 C11 . . . . -0.5(2) ?
C14 C15 C16 C17 . . . . -178.6(2) ?
C12 C11 C16 C15 . . . . 2.0(2) ?
N4 C11 C16 C15 . . . . -179.80(10) ?
C12 C11 C16 C17 . . . . -179.9(2) ?
N4 C11 C16 C17 . . . . -1.6(2) ?
C15 C16 C17 O2 . . . . 148.1(2) ?
C11 C16 C17 O2 . . . . -30.0(2) ?
C15 C16 C17 C18 . . . . -32.3(2) ?
C11 C16 C17 C18 . . . . 149.6(2) ?
O2 C17 C18 C19 . . . . -23.7(2) ?
C16 C17 C18 C19 . . . . 156.7(2) ?
O2 C17 C18 C23 . . . . 149.5(2) ?
C16 C17 C18 C23 . . . . -30.1(2) ?
C23 C18 C19 C20 . . . . 0.9(3) ?
C17 C18 C19 C20 . . . . 174.4(2) ?
C18 C19 C20 C21 . . . . -0.7(3) ?
C19 C20 C21 C22 . . . . 0.1(3) ?
C20 C21 C22 C23 . . . . 0.3(3) ?
C21 C22 C23 C18 . . . . -0.1(3) ?
C19 C18 C23 C22 . . . . -0.5(2) ?
C17 C18 C23 C22 . . . . -173.6(2) ?

loop_
_cod_related_entry_id
_cod_related_entry_database
_cod_related_entry_code
1 ChemSpider 4756088
